data_1564551
loop_
_publ_author_name
'Rodina, Tatyana A.'
'Loseva, Olga V.'
'Smolentsev, Anton I.'
'Antzutkin, Oleg N.'
'Ivanov, Alexander V.'

_publ_section_title
;
 Crystal structure, solid-state 13C and 15N NMR characterisation,
 chemisorption activity and thermal behaviour of new mercury(II)
 dipropyldithiocarbamate: Binuclear, pseudo-binuclear and heteronuclear
 complexes of [Hg2(PrDtc)4], [Hg(PrDtc)2]2 and [Au(PrDtc)2]2[Hg2Cl6]
;
_journal_name_full 'Inorganica Chimica Acta'
_journal_page_first 119630
_journal_paper_doi 10.1016/j.ica.2020.119630
_journal_volume 508
_journal_year 2020
_chemical_formula_moiety 'C28 H56 Hg2 N4 S8'
_chemical_formula_sum 'C28 H56 Hg2 N4 S8'
_chemical_formula_weight 1106.42
_space_group_crystal_system monoclinic
_space_group_IT_number 14
_space_group_name_Hall '-P 2ybc'
_space_group_name_H-M_alt 'P 1 21/c 1'
_atom_sites_solution_hydrogens geom
_cell_angle_alpha 90
_cell_angle_beta 108.247(2)
_cell_angle_gamma 90
_cell_formula_units_Z 2
_cell_length_a 11.4211(5)
_cell_length_b 14.8838(8)
_cell_length_c 12.3249(7)
_cell_measurement_reflns_used 6352
_cell_measurement_temperature 150(2)
_cell_measurement_theta_max 27.50
_cell_measurement_theta_min 3.24
_cell_volume 1989.75(18)
_computing_cell_refinement 'SAINT (Bruker, 2004)'
_computing_data_collection 'APEX2 (Bruker, 2004)'
_computing_data_reduction 'SAINT (Bruker, 2004)'
_computing_molecular_graphics 'SHELXTL (Bruker, 2004)'
_computing_publication_material 'SHELXTL (Bruker, 2004)'
_computing_structure_refinement 'SHELXL-2018/3 (Sheldrick, 2018)'
_computing_structure_solution 'SHELXS-2013/1 (Sheldrick, 2013)'
_diffrn_ambient_temperature 150(2)
_diffrn_detector_area_resol_mean 25
_diffrn_measured_fraction_theta_full 0.997
_diffrn_measured_fraction_theta_max 0.995
_diffrn_measurement_device_type 'Bruker Nonius X8Apex CCD area-detector'
_diffrn_measurement_method '\f and \w scans'
_diffrn_radiation_type MoK\a
_diffrn_radiation_wavelength 0.71073
_diffrn_reflns_av_R_equivalents 0.0265
_diffrn_reflns_av_unetI/netI 0.0311
_diffrn_reflns_Laue_measured_fraction_full 0.997
_diffrn_reflns_Laue_measured_fraction_max 0.995
_diffrn_reflns_limit_h_max 14
_diffrn_reflns_limit_h_min -14
_diffrn_reflns_limit_k_max 19
_diffrn_reflns_limit_k_min -16
_diffrn_reflns_limit_l_max 16
_diffrn_reflns_limit_l_min -16
_diffrn_reflns_number 13514
_diffrn_reflns_point_group_measured_fraction_full 0.997
_diffrn_reflns_point_group_measured_fraction_max 0.995
_diffrn_reflns_theta_full 25.250
_diffrn_reflns_theta_max 27.545
_diffrn_reflns_theta_min 1.877
_diffrn_source 'fine-focus sealed tube'
_exptl_absorpt_coefficient_mu 8.151
_exptl_absorpt_correction_T_max 0.2712
_exptl_absorpt_correction_T_min 0.1504
_exptl_absorpt_correction_type multi-scan
_exptl_absorpt_process_details 'SADABS (Bruker, 2004)'
_exptl_crystal_colour yellow
_exptl_crystal_density_diffrn 1.847
_exptl_crystal_description prism
_exptl_crystal_F_000 1080
_exptl_crystal_size_max 0.370
_exptl_crystal_size_mid 0.300
_exptl_crystal_size_min 0.220
_refine_diff_density_max 1.398
_refine_diff_density_min -1.563
_refine_diff_density_rms 0.104
_refine_ls_extinction_coef .
_refine_ls_extinction_method none
_refine_ls_goodness_of_fit_ref 1.070
_refine_ls_hydrogen_treatment constr
_refine_ls_matrix_type full
_refine_ls_number_parameters 194
_refine_ls_number_reflns 4567
_refine_ls_number_restraints 0
_refine_ls_restrained_S_all 1.070
_refine_ls_R_factor_all 0.0318
_refine_ls_R_factor_gt 0.0240
_refine_ls_shift/su_max 0.002
_refine_ls_shift/su_mean 0.000
_refine_ls_structure_factor_coef Fsqd
_refine_ls_weighting_details 'w=1/[\s^2^(Fo^2^)+(0.0201P)^2^+1.2036P] where P=(Fo^2^+2Fc^2^)/3'
_refine_ls_weighting_scheme calc
_refine_ls_wR_factor_gt 0.0510
_refine_ls_wR_factor_ref 0.0526
_reflns_Friedel_coverage 0.000
_reflns_Friedel_fraction_full .
_reflns_Friedel_fraction_max .
_reflns_number_gt 3930
_reflns_number_total 4567
_reflns_threshold_expression 'I > 2\s(I)'
_cod_data_source_file ICA-2020-508-119630.cif
_cod_data_source_block 1
_cod_original_sg_symbol_H-M 'P 21/c'
_cod_database_code 1564551
_shelx_space_group_comment
;
The symmetry employed for this shelxl refinement is uniquely defined
by the following loop, which should always be used as a source of
symmetry information in preference to the above space-group names.
They are only intended as comments.
;
_shelx_estimated_absorpt_t_min 0.152
_shelx_estimated_absorpt_t_max 0.267

loop_
_space_group_symop_operation_xyz
'x, y, z'
'-x, y+1/2, -z+1/2'
'-x, -y, -z'
'x, -y-1/2, z-1/2'

loop_
_atom_site_label
_atom_site_type_symbol
_atom_site_fract_x
_atom_site_fract_y
_atom_site_fract_z
_atom_site_U_iso_or_equiv
_atom_site_adp_type
_atom_site_occupancy
_atom_site_site_symmetry_order
_atom_site_calc_flag
_atom_site_refinement_flags_posn
_atom_site_refinement_flags_adp
_atom_site_refinement_flags_occupancy
_atom_site_disorder_assembly
_atom_site_disorder_group
Hg1 Hg 0.18229(2) 0.48556(2) 0.59613(2) 0.02772(5) Uani 1 1 d . . . . .
S1 S 0.19950(8) 0.48019(6) 0.79859(7) 0.02533(18) Uani 1 1 d . . . . .
S2 S 0.35926(7) 0.36117(6) 0.71388(8) 0.02831(19) Uani 1 1 d . . . . .
S3 S 0.20021(7) 0.56517(5) 0.43160(7) 0.02250(17) Uani 1 1 d . . . . .
S4 S -0.00632(6) 0.63519(5) 0.50913(6) 0.01880(16) Uani 1 1 d . . . . .
N1 N 0.3501(2) 0.35881(18) 0.9258(2) 0.0194(5) Uani 1 1 d . . . . .
N2 N 0.0505(2) 0.69437(17) 0.3266(2) 0.0168(5) Uani 1 1 d . . . . .
C1 C 0.3096(2) 0.3949(2) 0.8223(3) 0.0176(6) Uani 1 1 d . . . . .
C2 C 0.3084(3) 0.3889(2) 1.0208(3) 0.0238(7) Uani 1 1 d . . . . .
H2A H 0.310380 0.337347 1.072095 0.029 Uiso 1 1 calc R U . . .
H2B H 0.221927 0.409634 0.990178 0.029 Uiso 1 1 calc R U . . .
C3 C 0.3867(3) 0.4644(2) 1.0896(3) 0.0290(8) Uani 1 1 d . . . . .
H3A H 0.472694 0.443226 1.123326 0.035 Uiso 1 1 calc R U . . .
H3B H 0.387208 0.515514 1.038359 0.035 Uiso 1 1 calc R U . . .
C4 C 0.3375(4) 0.4952(3) 1.1835(4) 0.0429(10) Uani 1 1 d . . . . .
H4A H 0.254176 0.519346 1.149835 0.064 Uiso 1 1 calc R U . . .
H4B H 0.391442 0.542065 1.228570 0.064 Uiso 1 1 calc R U . . .
H4C H 0.335028 0.444218 1.233006 0.064 Uiso 1 1 calc R U . . .
C5 C 0.4379(3) 0.2840(2) 0.9522(3) 0.0245(7) Uani 1 1 d . . . . .
H5A H 0.488446 0.287054 1.033638 0.029 Uiso 1 1 calc R U . . .
H5B H 0.493881 0.289331 0.905358 0.029 Uiso 1 1 calc R U . . .
C6 C 0.3716(3) 0.1939(2) 0.9285(3) 0.0293(8) Uani 1 1 d . . . . .
H6A H 0.310033 0.190946 0.969851 0.035 Uiso 1 1 calc R U . . .
H6B H 0.327129 0.188639 0.845757 0.035 Uiso 1 1 calc R U . . .
C7 C 0.4614(3) 0.1163(2) 0.9658(3) 0.0352(9) Uani 1 1 d . . . . .
H7A H 0.522966 0.119480 0.925617 0.053 Uiso 1 1 calc R U . . .
H7B H 0.416436 0.059306 0.947522 0.053 Uiso 1 1 calc R U . . .
H7C H 0.502755 0.119831 1.048373 0.053 Uiso 1 1 calc R U . . .
C8 C 0.0766(2) 0.63781(19) 0.4136(3) 0.0152(6) Uani 1 1 d . . . . .
C9 C 0.1272(3) 0.7003(2) 0.2504(3) 0.0212(7) Uani 1 1 d . . . . .
H9A H 0.077644 0.727140 0.176878 0.025 Uiso 1 1 calc R U . . .
H9B H 0.150714 0.638827 0.234472 0.025 Uiso 1 1 calc R U . . .
C10 C 0.2436(3) 0.7559(2) 0.2998(3) 0.0262(7) Uani 1 1 d . . . . .
H10A H 0.221035 0.816678 0.319001 0.031 Uiso 1 1 calc R U . . .
H10B H 0.295995 0.727421 0.371134 0.031 Uiso 1 1 calc R U . . .
C11 C 0.3160(3) 0.7636(3) 0.2157(3) 0.0353(9) Uani 1 1 d . . . . .
H11A H 0.338157 0.703414 0.196397 0.053 Uiso 1 1 calc R U . . .
H11B H 0.391144 0.798580 0.250212 0.053 Uiso 1 1 calc R U . . .
H11C H 0.265329 0.793759 0.146136 0.053 Uiso 1 1 calc R U . . .
C12 C -0.0596(3) 0.7526(2) 0.2942(3) 0.0230(7) Uani 1 1 d . . . . .
H12A H -0.114074 0.734875 0.339227 0.028 Uiso 1 1 calc R U . . .
H12B H -0.105568 0.742806 0.212525 0.028 Uiso 1 1 calc R U . . .
C13 C -0.0297(3) 0.8514(2) 0.3133(3) 0.0258(7) Uani 1 1 d . . . . .
H13A H -0.106862 0.886319 0.283507 0.031 Uiso 1 1 calc R U . . .
H13B H 0.025429 0.868838 0.268817 0.031 Uiso 1 1 calc R U . . .
C14 C 0.0319(3) 0.8764(2) 0.4379(3) 0.0333(8) Uani 1 1 d . . . . .
H14A H -0.021343 0.858568 0.482965 0.050 Uiso 1 1 calc R U . . .
H14B H 0.045288 0.941526 0.444120 0.050 Uiso 1 1 calc R U . . .
H14C H 0.111247 0.845391 0.466753 0.050 Uiso 1 1 calc R U . . .

loop_
_atom_site_aniso_label
_atom_site_aniso_U_11
_atom_site_aniso_U_22
_atom_site_aniso_U_33
_atom_site_aniso_U_23
_atom_site_aniso_U_13
_atom_site_aniso_U_12
Hg1 0.02791(7) 0.03338(9) 0.01815(7) 0.00899(6) 0.00184(5) -0.00563(5)
S1 0.0343(4) 0.0228(4) 0.0178(4) 0.0024(3) 0.0066(3) 0.0123(3)
S2 0.0270(4) 0.0320(5) 0.0256(5) 0.0022(4) 0.0078(3) 0.0070(3)
S3 0.0221(4) 0.0226(4) 0.0253(4) 0.0094(3) 0.0111(3) 0.0065(3)
S4 0.0198(3) 0.0220(4) 0.0157(4) -0.0011(3) 0.0070(3) -0.0018(3)
N1 0.0239(13) 0.0187(14) 0.0144(14) 0.0031(10) 0.0043(10) 0.0041(10)
N2 0.0165(11) 0.0151(13) 0.0181(14) 0.0024(10) 0.0044(10) -0.0014(9)
C1 0.0188(14) 0.0156(16) 0.0159(16) 0.0014(12) 0.0019(12) -0.0021(11)
C2 0.0302(16) 0.0244(18) 0.0179(17) 0.0050(14) 0.0091(13) 0.0036(13)
C3 0.0322(18) 0.031(2) 0.0240(19) -0.0042(15) 0.0095(14) -0.0033(14)
C4 0.058(3) 0.044(3) 0.030(2) -0.0122(18) 0.0178(19) -0.0092(18)
C5 0.0239(16) 0.0248(19) 0.0211(18) 0.0063(14) 0.0016(13) 0.0083(12)
C6 0.0260(17) 0.0245(19) 0.032(2) 0.0015(15) 0.0020(14) 0.0043(13)
C7 0.0325(18) 0.026(2) 0.042(2) 0.0046(17) 0.0048(16) 0.0074(14)
C8 0.0165(13) 0.0135(15) 0.0146(15) -0.0021(11) 0.0035(11) -0.0040(10)
C9 0.0223(15) 0.0227(17) 0.0198(17) 0.0047(13) 0.0083(12) 0.0014(12)
C10 0.0255(16) 0.0271(19) 0.0274(19) 0.0070(15) 0.0104(14) 0.0008(13)
C11 0.0298(18) 0.037(2) 0.046(2) 0.0159(18) 0.0216(17) 0.0031(15)
C12 0.0151(14) 0.0248(18) 0.0271(19) 0.0067(14) 0.0038(12) 0.0031(12)
C13 0.0248(16) 0.0202(18) 0.034(2) 0.0055(15) 0.0121(14) 0.0059(12)
C14 0.042(2) 0.025(2) 0.041(2) -0.0074(17) 0.0238(17) -0.0014(15)

loop_
_atom_type_symbol
_atom_type_description
_atom_type_scat_dispersion_real
_atom_type_scat_dispersion_imag
_atom_type_scat_source
C C 0.0033 0.0016 'International Tables Vol C Tables 4.2.6.8 and 6.1.1.4'
H H 0.0000 0.0000 'International Tables Vol C Tables 4.2.6.8 and 6.1.1.4'
Hg Hg -2.3894 9.2266 'International Tables Vol C Tables 4.2.6.8 and 6.1.1.4'
N N 0.0061 0.0033 'International Tables Vol C Tables 4.2.6.8 and 6.1.1.4'
S S 0.1246 0.1234 'International Tables Vol C Tables 4.2.6.8 and 6.1.1.4'

loop_
_geom_angle_atom_site_label_1
_geom_angle_atom_site_label_2
_geom_angle_atom_site_label_3
_geom_angle
_geom_angle_site_symmetry_1
_geom_angle_site_symmetry_3
S3 Hg1 S1 150.95(3) . .
S3 Hg1 S4 99.73(3) . 3_566
S1 Hg1 S4 106.16(3) . 3_566
S3 Hg1 S2 121.67(3) . .
S1 Hg1 S2 68.49(3) . .
S4 Hg1 S2 96.72(3) 3_566 .
S3 Hg1 S4 65.31(2) . .
S1 Hg1 S4 101.84(2) . .
S4 Hg1 S4 88.83(2) 3_566 .
S2 Hg1 S4 169.86(2) . .
C1 S1 Hg1 91.03(11) . .
C1 S2 Hg1 81.11(10) . .
C8 S3 Hg1 97.68(10) . .
C8 S4 Hg1 99.90(10) . 3_566
C8 S4 Hg1 77.19(10) . .
Hg1 S4 Hg1 91.17(2) 3_566 .
C1 N1 C2 122.8(3) . .
C1 N1 C5 122.0(3) . .
C2 N1 C5 115.2(3) . .
C8 N2 C9 121.8(2) . .
C8 N2 C12 123.4(2) . .
C9 N2 C12 114.8(2) . .
N1 C1 S2 122.7(2) . .
N1 C1 S1 118.1(2) . .
S2 C1 S1 119.23(18) . .
N1 C2 C3 113.0(3) . .
N1 C2 H2A 109.0 . .
C3 C2 H2A 109.0 . .
N1 C2 H2B 109.0 . .
C3 C2 H2B 109.0 . .
H2A C2 H2B 107.8 . .
C4 C3 C2 111.0(3) . .
C4 C3 H3A 109.4 . .
C2 C3 H3A 109.4 . .
C4 C3 H3B 109.4 . .
C2 C3 H3B 109.4 . .
H3A C3 H3B 108.0 . .
C3 C4 H4A 109.5 . .
C3 C4 H4B 109.5 . .
H4A C4 H4B 109.5 . .
C3 C4 H4C 109.5 . .
H4A C4 H4C 109.5 . .
H4B C4 H4C 109.5 . .
N1 C5 C6 111.2(2) . .
N1 C5 H5A 109.4 . .
C6 C5 H5A 109.4 . .
N1 C5 H5B 109.4 . .
C6 C5 H5B 109.4 . .
H5A C5 H5B 108.0 . .
C7 C6 C5 111.4(3) . .
C7 C6 H6A 109.4 . .
C5 C6 H6A 109.4 . .
C7 C6 H6B 109.4 . .
C5 C6 H6B 109.4 . .
H6A C6 H6B 108.0 . .
C6 C7 H7A 109.5 . .
C6 C7 H7B 109.5 . .
H7A C7 H7B 109.5 . .
C6 C7 H7C 109.5 . .
H7A C7 H7C 109.5 . .
H7B C7 H7C 109.5 . .
N2 C8 S4 122.3(2) . .
N2 C8 S3 117.9(2) . .
S4 C8 S3 119.77(17) . .
N2 C9 C10 113.4(3) . .
N2 C9 H9A 108.9 . .
C10 C9 H9A 108.9 . .
N2 C9 H9B 108.9 . .
C10 C9 H9B 108.9 . .
H9A C9 H9B 107.7 . .
C11 C10 C9 111.2(3) . .
C11 C10 H10A 109.4 . .
C9 C10 H10A 109.4 . .
C11 C10 H10B 109.4 . .
C9 C10 H10B 109.4 . .
H10A C10 H10B 108.0 . .
C10 C11 H11A 109.5 . .
C10 C11 H11B 109.5 . .
H11A C11 H11B 109.5 . .
C10 C11 H11C 109.5 . .
H11A C11 H11C 109.5 . .
H11B C11 H11C 109.5 . .
N2 C12 C13 113.4(2) . .
N2 C12 H12A 108.9 . .
C13 C12 H12A 108.9 . .
N2 C12 H12B 108.9 . .
C13 C12 H12B 108.9 . .
H12A C12 H12B 107.7 . .
C12 C13 C14 114.0(3) . .
C12 C13 H13A 108.8 . .
C14 C13 H13A 108.8 . .
C12 C13 H13B 108.8 . .
C14 C13 H13B 108.8 . .
H13A C13 H13B 107.7 . .
C13 C14 H14A 109.5 . .
C13 C14 H14B 109.5 . .
H14A C14 H14B 109.5 . .
C13 C14 H14C 109.5 . .
H14A C14 H14C 109.5 . .
H14B C14 H14C 109.5 . .

loop_
_geom_bond_atom_site_label_1
_geom_bond_atom_site_label_2
_geom_bond_distance
_geom_bond_site_symmetry_2
Hg1 S3 2.4121(8) .
Hg1 S1 2.4421(9) .
Hg1 S4 2.7055(8) 3_566
Hg1 S2 2.7897(8) .
Hg1 S4 3.0501(8) .
S1 C1 1.746(3) .
S2 C1 1.683(3) .
S3 C8 1.736(3) .
S4 C8 1.727(3) .
N1 C1 1.327(4) .
N1 C2 1.465(4) .
N1 C5 1.465(4) .
N2 C8 1.322(4) .
N2 C9 1.474(4) .
N2 C12 1.475(4) .
C2 C3 1.518(5) .
C2 H2A 0.9900 .
C2 H2B 0.9900 .
C3 C4 1.508(5) .
C3 H3A 0.9900 .
C3 H3B 0.9900 .
C4 H4A 0.9800 .
C4 H4B 0.9800 .
C4 H4C 0.9800 .
C5 C6 1.522(5) .
C5 H5A 0.9900 .
C5 H5B 0.9900 .
C6 C7 1.518(4) .
C6 H6A 0.9900 .
C6 H6B 0.9900 .
C7 H7A 0.9800 .
C7 H7B 0.9800 .
C7 H7C 0.9800 .
C9 C10 1.522(4) .
C9 H9A 0.9900 .
C9 H9B 0.9900 .
C10 C11 1.519(4) .
C10 H10A 0.9900 .
C10 H10B 0.9900 .
C11 H11A 0.9800 .
C11 H11B 0.9800 .
C11 H11C 0.9800 .
C12 C13 1.511(4) .
C12 H12A 0.9900 .
C12 H12B 0.9900 .
C13 C14 1.521(5) .
C13 H13A 0.9900 .
C13 H13B 0.9900 .
C14 H14A 0.9800 .
C14 H14B 0.9800 .
C14 H14C 0.9800 .
